data_2227395
loop_
_publ_author_name
'Devarajegowda, H. C.'
'Jeyaseelan, S.'
'Sumangala, V.'
Bojapoojary
'Nayak, Suresh P.'

_publ_section_title
;
 1-{1-[2,8-Bis(trifluoromethyl)-4-quinolyl]-5-methyl-1<i>H</i>-1,2,3-triazol-4-yl}ethanone
;
_journal_coeditor_code DS2049
_journal_issue 10
_journal_name_full 'Acta Crystallographica Section E'
_journal_page_first o2512
_journal_page_last o2513
_journal_paper_doi 10.1107/S1600536810034926
_journal_volume 66
_journal_year 2010
_chemical_formula_iupac 'C16 H10 F6 N4 O'
_chemical_formula_moiety 'C16 H10 F6 N4 O'
_chemical_formula_sum 'C16 H10 F6 N4 O'
_chemical_formula_weight 388.28
_chemical_melting_point 427
_chemical_name_systematic
;
1-{1-[2,8-Bis(trifluoromethyl)-4-quinolyl]-5-methyl-1<i>H</i>-1,2,3-triazol-
4-yl}ethanone
;
_space_group_IT_number 14
_symmetry_cell_setting monoclinic
_symmetry_space_group_name_Hall '-P 2yn'
_symmetry_space_group_name_H-M 'P 1 21/n 1'
_atom_sites_solution_hydrogens geom
_atom_sites_solution_primary direct
_atom_sites_solution_secondary difmap
_audit_creation_method SHELXL-97
_cell_angle_alpha 90.00
_cell_angle_beta 94.172(2)
_cell_angle_gamma 90.00
_cell_formula_units_Z 8
_cell_length_a 14.064(2)
_cell_length_b 8.7275(13)
_cell_length_c 27.468(4)
_cell_measurement_reflns_used 5923
_cell_measurement_temperature 293(2)
_cell_measurement_theta_max 25.00
_cell_measurement_theta_min 1.49
_cell_volume 3362.6(8)
_computing_cell_refinement 'SAINT (Bruker, 2001)'
_computing_data_collection 'SMART (Bruker, 2001)'
_computing_data_reduction 'SAINT (Bruker, 2001)'
_computing_molecular_graphics 'ORTEP-3 (Farrugia, 1997)'
_computing_publication_material 'SHELXL97 (Sheldrick, 2008) and PLATON (Spek, 2009)'
_computing_structure_refinement 'SHELXL97 (Sheldrick, 2008)'
_computing_structure_solution 'SHELXS97 (Sheldrick, 2008)'
_diffrn_ambient_temperature 293(2)
_diffrn_measured_fraction_theta_full 0.998
_diffrn_measured_fraction_theta_max 0.998
_diffrn_measurement_device_type 'Bruker SMART CCD area-detector'
_diffrn_measurement_method '\w and \f scans'
_diffrn_radiation_monochromator graphite
_diffrn_radiation_source 'fine-focus sealed tube'
_diffrn_radiation_type MoK\a
_diffrn_radiation_wavelength 0.71073
_diffrn_reflns_av_R_equivalents 0.0280
_diffrn_reflns_av_sigmaI/netI 0.0245
_diffrn_reflns_limit_h_max 16
_diffrn_reflns_limit_h_min -16
_diffrn_reflns_limit_k_max 10
_diffrn_reflns_limit_k_min -10
_diffrn_reflns_limit_l_max 30
_diffrn_reflns_limit_l_min -32
_diffrn_reflns_number 23473
_diffrn_reflns_theta_full 25.00
_diffrn_reflns_theta_max 25.00
_diffrn_reflns_theta_min 1.49
_diffrn_standards_number 0
_exptl_absorpt_coefficient_mu 0.145
_exptl_absorpt_correction_T_max 0.9786
_exptl_absorpt_correction_T_min 0.9715
_exptl_absorpt_correction_type psi-scan
_exptl_absorpt_process_details '(SADABS; Bruker, 2001)'
_exptl_crystal_colour colourless
_exptl_crystal_density_diffrn 1.534
_exptl_crystal_density_method 'not measured'
_exptl_crystal_description plate
_exptl_crystal_F_000 1568
_exptl_crystal_size_max 0.20
_exptl_crystal_size_mid 0.20
_exptl_crystal_size_min 0.15
_refine_diff_density_max 0.259
_refine_diff_density_min -0.226
_refine_ls_extinction_method none
_refine_ls_goodness_of_fit_ref 1.054
_refine_ls_hydrogen_treatment constr
_refine_ls_matrix_type full
_refine_ls_number_parameters 547
_refine_ls_number_reflns 5923
_refine_ls_number_restraints 63
_refine_ls_restrained_S_all 1.116
_refine_ls_R_factor_all 0.0626
_refine_ls_R_factor_gt 0.0504
_refine_ls_shift/su_max 0.000
_refine_ls_shift/su_mean 0.000
_refine_ls_structure_factor_coef Fsqd
_refine_ls_weighting_details 'calc w=1/[\s^2^(Fo^2^)+(0.0690P)^2^+1.1626P] where P=(Fo^2^+2Fc^2^)/3'
_refine_ls_weighting_scheme calc
_refine_ls_wR_factor_gt 0.1314
_refine_ls_wR_factor_ref 0.1391
_reflns_number_gt 4754
_reflns_number_total 5923
_reflns_threshold_expression I>2\s(I)
_cod_data_source_file ds2049.cif
_cod_data_source_block I
_cod_original_cell_volume 3362.6(9)
_cod_original_sg_symbol_H-M 'P 21/n'
_cod_database_code 2227395
_cod_database_fobs_code 2227395

loop_
_symmetry_equiv_pos_as_xyz
'x, y, z'
'-x+1/2, y+1/2, -z+1/2'
'-x, -y, -z'
'x-1/2, -y-1/2, z-1/2'

loop_
_atom_site_type_symbol
_atom_site_label
_atom_site_fract_x
_atom_site_fract_y
_atom_site_fract_z
_atom_site_U_iso_or_equiv
_atom_site_adp_type
_atom_site_calc_flag
_atom_site_refinement_flags
_atom_site_occupancy
_atom_site_disorder_assembly
_atom_site_disorder_group
F F1 0.62603(13) -0.2838(2) 0.18151(6) 0.0844(5) Uani d . 1 . .
F F2 0.75645(12) -0.3765(2) 0.16020(6) 0.0801(5) Uani d . 1 . .
F F3 0.62542(16) -0.4783(2) 0.13491(7) 0.1023(7) Uani d . 1 . .
F F4B 0.8238(11) 0.0406(9) 0.23119(18) 0.128(3) Uani d PD 0.77(3) A 2
F F4A 0.7910(14) 0.083(3) 0.2312(5) 0.078(5) Uani d PDU 0.23(3) A 1
F F5B 0.9284(8) 0.158(3) 0.1861(9) 0.094(6) Uani d PDU 0.23(4) A 2
F F5A 0.9304(3) 0.101(2) 0.1948(5) 0.135(3) Uani d PD 0.77(4) A 1
F F6 0.82879(16) 0.2748(2) 0.20693(7) 0.0989(6) Uani d D 1 A .
F F7B 0.2388(9) 0.1504(13) 0.27486(16) 0.134(5) Uani d PD 0.520(14) B 2
F F7A 0.1679(8) 0.0748(7) 0.2564(4) 0.121(4) Uani d PDU 0.480(14) B 1
F F8B 0.2743(9) 0.2284(13) 0.2066(6) 0.135(6) Uani d PDU 0.385(17) B 2
F F8A 0.2871(4) 0.2331(8) 0.2421(6) 0.150(4) Uani d PDU 0.615(17) B 1
F F9B 0.1555(9) 0.0653(10) 0.2269(7) 0.096(6) Uani d PDU 0.217(11) B 2
F F9A 0.1964(4) 0.1177(6) 0.19132(18) 0.128(2) Uani d PD 0.783(11) B 1
F F10 0.06252(14) 0.3249(2) 0.37351(6) 0.0909(6) Uani d . 1 . .
F F11 0.17217(12) 0.4920(3) 0.37357(6) 0.0939(6) Uani d . 1 . .
F F12 0.04672(15) 0.5362(3) 0.41025(6) 0.1034(7) Uani d . 1 . .
O O1B 0.8131(8) 0.499(5) -0.0850(17) 0.094(6) Uani d PD 0.40(13) C 2
O O1A 0.8059(15) 0.466(5) -0.0966(16) 0.088(6) Uani d PD 0.60(13) C 1
O O2 -0.05430(19) 0.9546(3) 0.05710(9) 0.0934(7) Uani d . 1 D 1
N N1 0.75116(13) -0.0489(2) 0.14556(6) 0.0459(4) Uani d . 1 . .
N N2 0.70539(13) 0.2637(2) 0.02946(7) 0.0448(4) Uani d . 1 . .
N N3 0.61525(14) 0.3219(2) 0.02063(8) 0.0568(5) Uani d . 1 . .
N N4 0.61674(15) 0.4042(2) -0.01854(8) 0.0576(5) Uani d . 1 . .
N N5 0.11417(13) 0.3718(2) 0.27600(7) 0.0504(5) Uani d . 1 . .
N N6 -0.00853(13) 0.5686(2) 0.14652(6) 0.0466(4) Uani d . 1 . .
N N7 -0.06553(16) 0.4771(2) 0.11648(7) 0.0602(6) Uani d . 1 . .
N N8 -0.09389(16) 0.5602(3) 0.07907(8) 0.0648(6) Uani d . 1 . .
C C1 0.6679(2) -0.3437(3) 0.14425(10) 0.0590(7) Uani d . 1 . .
C C2 0.66029(16) -0.2409(3) 0.10050(8) 0.0456(5) Uani d . 1 . .
C C3 0.61058(17) -0.2867(3) 0.05863(9) 0.0518(6) Uani d . 1 . .
H H3 0.5842 -0.3844 0.0568 0.062 Uiso calc R 1 . .
C C4 0.59872(17) -0.1888(3) 0.01827(8) 0.0527(6) Uani d . 1 . .
H H4 0.5662 -0.2234 -0.0103 0.063 Uiso calc R 1 . .
C C5 0.63381(16) -0.0448(3) 0.02028(8) 0.0469(5) Uani d . 1 . .
H H5 0.6243 0.0197 -0.0066 0.056 Uiso calc R 1 . .
C C6 0.68504(14) 0.0080(2) 0.06324(7) 0.0405(5) Uani d . 1 . .
C C7 0.70045(14) -0.0920(2) 0.10371(7) 0.0401(5) Uani d . 1 . .
C C8 0.72286(15) 0.1571(2) 0.06873(8) 0.0422(5) Uani d . 1 . .
C C9 0.77317(16) 0.1999(3) 0.11060(8) 0.0493(5) Uani d . 1 . .
H H9 0.7988 0.2978 0.1144 0.059 Uiso calc R 1 . .
C C10 0.78488(16) 0.0901(3) 0.14781(8) 0.0480(5) Uani d . 1 A .
C C11 0.8398(2) 0.1312(3) 0.19515(10) 0.0672(8) Uani d D 1 . .
C C12 0.76358(16) 0.3096(3) -0.00439(8) 0.0488(5) Uani d D 1 . .
C C13 0.70503(18) 0.4002(3) -0.03525(9) 0.0523(6) Uani d D 1 C .
C C14 0.7286(3) 0.4792(3) -0.07976(10) 0.0699(8) Uani d D 1 . .
C C15 0.6496(3) 0.5594(5) -0.10873(13) 0.1034(12) Uani d . 1 C .
H H15A 0.6740 0.6064 -0.1369 0.155 Uiso calc R 1 . .
H H15B 0.6230 0.6367 -0.0889 0.155 Uiso calc R 1 . .
H H15C 0.6010 0.4867 -0.1191 0.155 Uiso calc R 1 . .
C C16 0.86421(19) 0.2661(4) -0.00449(11) 0.0729(8) Uani d D 1 . .
H H16A 0.8809 0.2009 0.0230 0.109 Uiso calc R 1 . .
H H16B 0.9031 0.3566 -0.0023 0.109 Uiso calc R 1 . .
H H16C 0.8745 0.2124 -0.0341 0.109 Uiso calc R 1 . .
C C17 0.2014(2) 0.1926(3) 0.23226(11) 0.0745(8) Uani d D 1 . .
C C18 0.13305(17) 0.3238(3) 0.23277(9) 0.0523(6) Uani d . 1 B .
C C19 0.09522(17) 0.3874(3) 0.18863(9) 0.0514(6) Uani d . 1 . .
H H19 0.1123 0.3498 0.1588 0.062 Uiso calc R 1 B .
C C20 0.03335(15) 0.5047(2) 0.19089(8) 0.0431(5) Uani d . 1 B .
C C21 0.00741(15) 0.5608(3) 0.23647(8) 0.0443(5) Uani d . 1 . .
C C22 0.05239(15) 0.4897(3) 0.27825(8) 0.0442(5) Uani d . 1 B .
C C23 0.03100(17) 0.5448(3) 0.32524(8) 0.0526(6) Uani d . 1 . .
C C24 0.0786(2) 0.4748(4) 0.36993(10) 0.0670(7) Uani d . 1 B .
C C25 -0.03136(19) 0.6618(3) 0.32868(10) 0.0636(7) Uani d . 1 B .
H H25 -0.0440 0.6983 0.3593 0.076 Uiso calc R 1 . .
C C26 -0.07694(19) 0.7285(3) 0.28722(10) 0.0645(7) Uani d . 1 . .
H H26 -0.1201 0.8078 0.2906 0.077 Uiso calc R 1 B .
C C27 -0.05890(17) 0.6790(3) 0.24192(9) 0.0537(6) Uani d . 1 B .
H H27 -0.0904 0.7233 0.2145 0.064 Uiso calc R 1 . .
C C28 -0.00056(16) 0.7101(3) 0.12737(8) 0.0483(5) Uani d . 1 . .
C C29 -0.05686(17) 0.7031(3) 0.08470(8) 0.0521(6) Uani d . 1 D .
C C30 -0.07782(19) 0.8242(4) 0.04788(10) 0.0658(7) Uani d . 1 . .
C C31 -0.1272(2) 0.7785(5) 0.00060(11) 0.0913(11) Uani d . 1 D .
H H31A -0.1367 0.8671 -0.0199 0.137 Uiso calc R 1 . .
H H31B -0.1879 0.7340 0.0062 0.137 Uiso calc R 1 . .
H H31C -0.0891 0.7049 -0.0152 0.137 Uiso calc R 1 . .
C C32 0.0637(2) 0.8291(3) 0.14926(11) 0.0700(8) Uani d . 1 . .
H H32A 0.0917 0.7937 0.1801 0.105 Uiso calc R 1 . .
H H32B 0.0280 0.9210 0.1540 0.105 Uiso calc R 1 . .
H H32C 0.1131 0.8500 0.1279 0.105 Uiso calc R 1 . .

loop_
_atom_site_aniso_label
_atom_site_aniso_U_11
_atom_site_aniso_U_22
_atom_site_aniso_U_33
_atom_site_aniso_U_12
_atom_site_aniso_U_13
_atom_site_aniso_U_23
F1 0.0980(12) 0.1025(13) 0.0544(10) 0.0095(10) 0.0171(9) 0.0280(9)
F2 0.0782(11) 0.0789(11) 0.0806(11) 0.0107(8) -0.0127(9) 0.0266(9)
F3 0.1420(17) 0.0650(11) 0.0946(13) -0.0417(11) -0.0284(12) 0.0313(10)
F4B 0.233(7) 0.082(3) 0.058(2) -0.045(4) -0.070(3) 0.0165(17)
F4A 0.094(8) 0.112(9) 0.028(5) -0.024(6) 0.007(5) 0.003(5)
F5B 0.073(8) 0.099(9) 0.101(8) -0.024(8) -0.042(6) 0.003(7)
F5A 0.086(3) 0.183(8) 0.127(5) 0.044(3) -0.058(2) -0.064(5)
F6 0.1453(18) 0.0743(12) 0.0709(11) -0.0031(11) -0.0348(11) -0.0232(9)
F7B 0.169(8) 0.152(7) 0.076(3) 0.113(7) -0.026(4) 0.003(3)
F7A 0.180(8) 0.074(4) 0.110(6) 0.047(4) 0.015(6) 0.025(4)
F8B 0.132(8) 0.138(7) 0.144(9) 0.073(6) 0.068(6) 0.044(6)
F8A 0.083(3) 0.130(4) 0.227(9) 0.047(3) -0.063(4) -0.063(5)
F9B 0.115(8) 0.050(5) 0.117(11) 0.010(5) -0.042(7) -0.037(6)
F9A 0.142(4) 0.115(3) 0.121(3) 0.067(3) -0.026(3) -0.054(3)
F10 0.1089(14) 0.0942(13) 0.0684(11) -0.0121(11) -0.0012(10) 0.0312(10)
F11 0.0689(11) 0.1451(17) 0.0648(11) -0.0185(11) -0.0156(8) 0.0198(11)
F12 0.1265(16) 0.1486(18) 0.0351(9) 0.0113(13) 0.0062(9) -0.0014(10)
O1B 0.129(13) 0.106(10) 0.047(10) -0.015(10) 0.021(5) 0.023(7)
O1A 0.094(6) 0.114(9) 0.059(9) 0.024(4) 0.031(4) 0.029(7)
O2 0.1241(19) 0.0700(14) 0.0847(15) 0.0196(13) -0.0017(13) 0.0242(12)
N1 0.0517(11) 0.0504(11) 0.0349(10) -0.0014(9) -0.0021(8) 0.0016(8)
N2 0.0466(10) 0.0431(10) 0.0442(10) -0.0013(8) 0.0004(8) 0.0059(8)
N3 0.0491(11) 0.0599(12) 0.0609(13) 0.0026(9) 0.0012(9) 0.0120(10)
N4 0.0615(13) 0.0535(12) 0.0567(13) 0.0052(10) -0.0027(10) 0.0111(10)
N5 0.0528(11) 0.0510(11) 0.0465(11) -0.0011(9) -0.0011(9) 0.0046(9)
N6 0.0521(11) 0.0486(11) 0.0383(10) -0.0030(8) -0.0022(8) -0.0018(8)
N7 0.0709(14) 0.0609(13) 0.0465(12) -0.0131(10) -0.0121(10) 0.0015(10)
N8 0.0671(14) 0.0775(16) 0.0476(12) -0.0073(12) -0.0113(10) 0.0034(11)
C1 0.0687(17) 0.0540(15) 0.0529(15) -0.0091(12) -0.0049(13) 0.0107(12)
C2 0.0496(12) 0.0448(12) 0.0420(12) -0.0032(10) 0.0009(10) 0.0040(9)
C3 0.0579(14) 0.0452(13) 0.0515(14) -0.0080(11) -0.0014(11) -0.0018(11)
C4 0.0576(14) 0.0581(14) 0.0411(13) -0.0067(11) -0.0049(10) -0.0056(11)
C5 0.0536(13) 0.0528(13) 0.0336(11) -0.0031(11) -0.0013(9) 0.0021(10)
C6 0.0409(11) 0.0458(12) 0.0348(11) -0.0006(9) 0.0035(9) 0.0015(9)
C7 0.0426(11) 0.0447(12) 0.0328(11) -0.0013(9) 0.0008(9) -0.0003(9)
C8 0.0421(11) 0.0460(12) 0.0386(12) -0.0017(9) 0.0034(9) 0.0040(9)
C9 0.0533(13) 0.0459(12) 0.0480(13) -0.0092(10) -0.0018(10) -0.0011(10)
C10 0.0498(13) 0.0514(13) 0.0418(12) -0.0037(10) -0.0035(10) -0.0032(10)
C11 0.084(2) 0.0591(17) 0.0552(17) -0.0057(15) -0.0206(15) -0.0056(13)
C12 0.0575(13) 0.0462(12) 0.0434(12) 0.0015(10) 0.0076(10) 0.0065(10)
C13 0.0639(15) 0.0460(13) 0.0470(13) 0.0038(11) 0.0038(11) 0.0051(10)
C14 0.093(2) 0.0618(17) 0.0549(17) 0.0063(16) 0.0078(16) 0.0152(13)
C15 0.127(3) 0.106(3) 0.077(2) 0.024(2) 0.003(2) 0.044(2)
C16 0.0649(16) 0.084(2) 0.0722(19) 0.0182(15) 0.0223(14) 0.0243(15)
C17 0.088(2) 0.0654(19) 0.070(2) 0.0224(17) -0.0001(18) 0.0005(16)
C18 0.0547(13) 0.0499(13) 0.0519(15) 0.0016(11) 0.0009(11) 0.0016(11)
C19 0.0601(14) 0.0510(13) 0.0430(13) 0.0010(11) 0.0031(11) -0.0045(10)
C20 0.0472(12) 0.0442(12) 0.0372(12) -0.0039(9) -0.0008(9) 0.0015(9)
C21 0.0423(11) 0.0468(12) 0.0435(12) -0.0046(9) 0.0014(9) -0.0021(10)
C22 0.0438(12) 0.0480(13) 0.0404(12) -0.0067(10) -0.0003(9) 0.0018(9)
C23 0.0535(13) 0.0636(15) 0.0406(13) -0.0104(12) 0.0033(10) -0.0008(11)
C24 0.0702(18) 0.086(2) 0.0445(15) -0.0115(15) 0.0008(12) 0.0076(13)
C25 0.0677(16) 0.0779(18) 0.0465(14) -0.0004(14) 0.0120(12) -0.0108(13)
C26 0.0644(16) 0.0702(17) 0.0599(17) 0.0123(13) 0.0110(13) -0.0067(13)
C27 0.0518(13) 0.0611(15) 0.0476(14) 0.0039(11) -0.0004(11) 0.0021(11)
C28 0.0529(13) 0.0479(13) 0.0441(13) 0.0045(10) 0.0033(10) 0.0014(10)
C29 0.0505(13) 0.0604(15) 0.0455(13) 0.0068(11) 0.0031(10) 0.0055(11)
C30 0.0598(15) 0.081(2) 0.0567(16) 0.0181(14) 0.0061(12) 0.0182(15)
C31 0.086(2) 0.122(3) 0.0627(19) 0.021(2) -0.0116(16) 0.0249(19)
C32 0.087(2) 0.0544(15) 0.0669(18) -0.0120(14) -0.0050(15) 0.0025(13)

loop_
_atom_type_symbol
_atom_type_description
_atom_type_scat_dispersion_real
_atom_type_scat_dispersion_imag
_atom_type_scat_source
C C 0.0033 0.0016 'International Tables Vol C Tables 4.2.6.8 and 6.1.1.4'
H H 0.0000 0.0000 'International Tables Vol C Tables 4.2.6.8 and 6.1.1.4'
N N 0.0061 0.0033 'International Tables Vol C Tables 4.2.6.8 and 6.1.1.4'
O O 0.0106 0.0060 'International Tables Vol C Tables 4.2.6.8 and 6.1.1.4'
F F 0.0171 0.0103 'International Tables Vol C Tables 4.2.6.8 and 6.1.1.4'

loop_
_geom_angle_atom_site_label_1
_geom_angle_atom_site_label_2
_geom_angle_atom_site_label_3
_geom_angle_site_symmetry_1
_geom_angle_site_symmetry_3
_geom_angle
_geom_angle_publ_flag
C10 N1 C7 . . 117.63(19) ?
C12 N2 N3 . . 111.66(18) ?
C12 N2 C8 . . 129.43(18) ?
N3 N2 C8 . . 118.67(17) ?
N4 N3 N2 . . 106.37(18) ?
N3 N4 C13 . . 109.73(19) ?
C18 N5 C22 . . 117.40(19) ?
C28 N6 N7 . . 111.18(18) ?
C28 N6 C20 . . 130.48(19) ?
N7 N6 C20 . . 118.33(18) ?
N8 N7 N6 . . 106.56(19) ?
N7 N8 C29 . . 109.3(2) ?
F2 C1 F1 . . 106.9(2) ?
F2 C1 F3 . . 105.7(2) ?
F1 C1 F3 . . 106.1(2) ?
F2 C1 C2 . . 114.0(2) ?
F1 C1 C2 . . 111.9(2) ?
F3 C1 C2 . . 111.6(2) ?
C3 C2 C7 . . 120.0(2) ?
C3 C2 C1 . . 120.3(2) ?
C7 C2 C1 . . 119.6(2) ?
C2 C3 C4 . . 120.9(2) ?
C2 C3 H3 . . 119.6 ?
C4 C3 H3 . . 119.6 ?
C5 C4 C3 . . 120.9(2) ?
C5 C4 H4 . . 119.5 ?
C3 C4 H4 . . 119.5 ?
C4 C5 C6 . . 120.0(2) ?
C4 C5 H5 . . 120.0 ?
C6 C5 H5 . . 120.0 ?
C8 C6 C5 . . 123.73(19) ?
C8 C6 C7 . . 116.70(18) ?
C5 C6 C7 . . 119.57(19) ?
N1 C7 C2 . . 119.19(19) ?
N1 C7 C6 . . 122.24(19) ?
C2 C7 C6 . . 118.56(19) ?
C9 C8 C6 . . 120.9(2) ?
C9 C8 N2 . . 120.6(2) ?
C6 C8 N2 . . 118.44(18) ?
C8 C9 C10 . . 117.1(2) ?
C8 C9 H9 . . 121.4 ?
C10 C9 H9 . . 121.4 ?
N1 C10 C9 . . 125.4(2) ?
N1 C10 C11 . . 115.1(2) ?
C9 C10 C11 . . 119.5(2) ?
F4B C11 F5A . . 96.2(11) ?
F4B C11 F6 . . 111.4(5) ?
F5A C11 F6 . . 109.1(8) ?
F4B C11 F5B . . 118.2(13) ?
F5A C11 F5B . . 24.2(9) ?
F6 C11 F5B . . 90.5(12) ?
F4B C11 F4A . . 26.3(8) ?
F5A C11 F4A . . 120.5(13) ?
F6 C11 F4A . . 92.3(11) ?
F5B C11 F4A . . 139.1(14) ?
F4B C11 C10 . . 114.0(4) ?
F5A C11 C10 . . 112.7(4) ?
F6 C11 C10 . . 112.3(2) ?
F5B C11 C10 . . 108.3(11) ?
F4A C11 C10 . . 108.2(8) ?
N2 C12 C13 . . 103.2(2) ?
N2 C12 C16 . . 124.1(2) ?
C13 C12 C16 . . 132.7(2) ?
N4 C13 C12 . . 109.0(2) ?
N4 C13 C14 . . 122.7(2) ?
C12 C13 C14 . . 128.3(2) ?
O1A C14 O1B . . 20.3(18) ?
O1A C14 C13 . . 122.5(9) ?
O1B C14 C13 . . 116.5(15) ?
O1A C14 C15 . . 119.4(12) ?
O1B C14 C15 . . 124.5(13) ?
C13 C14 C15 . . 117.5(3) ?
C14 C15 H15A . . 109.5 ?
C14 C15 H15B . . 109.5 ?
H15A C15 H15B . . 109.5 ?
C14 C15 H15C . . 109.5 ?
H15A C15 H15C . . 109.5 ?
H15B C15 H15C . . 109.5 ?
C12 C16 H16A . . 109.5 ?
C12 C16 H16B . . 109.5 ?
H16A C16 H16B . . 109.5 ?
C12 C16 H16C . . 109.5 ?
H16A C16 H16C . . 109.5 ?
H16B C16 H16C . . 109.5 ?
F8A C17 F9B . . 136.6(7) ?
F8A C17 F9A . . 108.5(6) ?
F9B C17 F9A . . 58.2(8) ?
F8A C17 F7B . . 64.5(8) ?
F9B C17 F7B . . 91.4(8) ?
F9A C17 F7B . . 129.0(4) ?
F8A C17 F8B . . 44.4(5) ?
F9B C17 F8B . . 123.0(11) ?
F9A C17 F8B . . 69.7(9) ?
F7B C17 F8B . . 105.5(9) ?
F8A C17 F7A . . 118.4(8) ?
F9B C17 F7A . . 36.5(8) ?
F9A C17 F7A . . 92.6(6) ?
F7B C17 F7A . . 57.8(5) ?
F8B C17 F7A . . 139.9(5) ?
F8A C17 C18 . . 112.7(3) ?
F9B C17 C18 . . 110.2(6) ?
F9A C17 C18 . . 113.5(3) ?
F7B C17 C18 . . 115.2(3) ?
F8B C17 C18 . . 110.4(4) ?
F7A C17 C18 . . 109.7(4) ?
N5 C18 C19 . . 124.8(2) ?
N5 C18 C17 . . 115.3(2) ?
C19 C18 C17 . . 119.9(2) ?
C20 C19 C18 . . 117.8(2) ?
C20 C19 H19 . . 121.1 ?
C18 C19 H19 . . 121.1 ?
C19 C20 C21 . . 120.8(2) ?
C19 C20 N6 . . 119.0(2) ?
C21 C20 N6 . . 120.17(19) ?
C27 C21 C22 . . 119.8(2) ?
C27 C21 C20 . . 124.3(2) ?
C22 C21 C20 . . 115.9(2) ?
N5 C22 C21 . . 123.3(2) ?
N5 C22 C23 . . 118.4(2) ?
C21 C22 C23 . . 118.3(2) ?
C25 C23 C22 . . 119.8(2) ?
C25 C23 C24 . . 120.5(2) ?
C22 C23 C24 . . 119.7(2) ?
F11 C24 F10 . . 106.2(3) ?
F11 C24 F12 . . 106.5(2) ?
F10 C24 F12 . . 105.3(2) ?
F11 C24 C23 . . 113.7(2) ?
F10 C24 C23 . . 113.3(2) ?
F12 C24 C23 . . 111.2(3) ?
C23 C25 C26 . . 121.3(2) ?
C23 C25 H25 . . 119.3 ?
C26 C25 H25 . . 119.3 ?
C27 C26 C25 . . 120.7(2) ?
C27 C26 H26 . . 119.7 ?
C25 C26 H26 . . 119.7 ?
C26 C27 C21 . . 120.0(2) ?
C26 C27 H27 . . 120.0 ?
C21 C27 H27 . . 120.0 ?
N6 C28 C29 . . 103.5(2) ?
N6 C28 C32 . . 123.4(2) ?
C29 C28 C32 . . 132.8(2) ?
N8 C29 C28 . . 109.4(2) ?
N8 C29 C30 . . 121.6(2) ?
C28 C29 C30 . . 129.0(3) ?
O2 C30 C29 . . 119.5(3) ?
O2 C30 C31 . . 122.8(3) ?
C29 C30 C31 . . 117.7(3) ?
C30 C31 H31A . . 109.5 ?
C30 C31 H31B . . 109.5 ?
H31A C31 H31B . . 109.5 ?
C30 C31 H31C . . 109.5 ?
H31A C31 H31C . . 109.5 ?
H31B C31 H31C . . 109.5 ?
C28 C32 H32A . . 109.5 ?
C28 C32 H32B . . 109.5 ?
H32A C32 H32B . . 109.5 ?
C28 C32 H32C . . 109.5 ?
H32A C32 H32C . . 109.5 ?
H32B C32 H32C . . 109.5 ?

loop_
_geom_bond_atom_site_label_1
_geom_bond_atom_site_label_2
_geom_bond_site_symmetry_2
_geom_bond_distance
_geom_bond_publ_flag
F1 C1 . 1.325(3) ?
F2 C1 . 1.321(3) ?
F3 C1 . 1.334(3) ?
F4B C11 . 1.300(4) ?
F4A C11 . 1.313(7) ?
F5B C11 . 1.309(8) ?
F5A C11 . 1.301(5) ?
F6 C11 . 1.306(3) ?
F7B C17 . 1.301(5) ?
F7A C17 . 1.328(5) ?
F8B C17 . 1.324(6) ?
F8A C17 . 1.267(5) ?
F9B C17 . 1.288(7) ?
F9A C17 . 1.298(4) ?
F10 C24 . 1.333(3) ?
F11 C24 . 1.321(3) ?
F12 C24 . 1.337(3) ?
O1B C14 . 1.220(9) ?
O1A C14 . 1.217(7) ?
O2 C30 . 1.207(4) ?
N1 C10 . 1.303(3) ?
N1 C7 . 1.361(3) ?
N2 C12 . 1.344(3) ?
N2 N3 . 1.371(3) ?
N2 C8 . 1.432(3) ?
N3 N4 . 1.295(3) ?
N4 C13 . 1.355(3) ?
N5 C18 . 1.304(3) ?
N5 C22 . 1.352(3) ?
N6 C28 . 1.350(3) ?
N6 N7 . 1.366(3) ?
N6 C20 . 1.428(3) ?
N7 N8 . 1.297(3) ?
N8 C29 . 1.356(3) ?
C1 C2 . 1.497(3) ?
C2 C3 . 1.362(3) ?
C2 C7 . 1.417(3) ?
C3 C4 . 1.400(3) ?
C3 H3 . 0.9300 ?
C4 C5 . 1.350(3) ?
C4 H4 . 0.9300 ?
C5 C6 . 1.414(3) ?
C5 H5 . 0.9300 ?
C6 C8 . 1.410(3) ?
C6 C7 . 1.418(3) ?
C8 C9 . 1.358(3) ?
C9 C10 . 1.402(3) ?
C9 H9 . 0.9300 ?
C10 C11 . 1.507(3) ?
C12 C13 . 1.386(3) ?
C12 C16 . 1.465(3) ?
C13 C14 . 1.462(4) ?
C14 C15 . 1.493(4) ?
C15 H15A . 0.9600 ?
C15 H15B . 0.9600 ?
C15 H15C . 0.9600 ?
C16 H16A . 0.9600 ?
C16 H16B . 0.9600 ?
C16 H16C . 0.9600 ?
C17 C18 . 1.496(4) ?
C18 C19 . 1.402(3) ?
C19 C20 . 1.348(3) ?
C19 H19 . 0.9300 ?
C20 C21 . 1.417(3) ?
C21 C27 . 1.406(3) ?
C21 C22 . 1.413(3) ?
C22 C23 . 1.429(3) ?
C23 C25 . 1.354(4) ?
C23 C24 . 1.486(4) ?
C25 C26 . 1.393(4) ?
C25 H25 . 0.9300 ?
C26 C27 . 1.358(3) ?
C26 H26 . 0.9300 ?
C27 H27 . 0.9300 ?
C28 C29 . 1.367(3) ?
C28 C32 . 1.475(4) ?
C29 C30 . 1.478(4) ?
C30 C31 . 1.482(4) ?
C31 H31A . 0.9600 ?
C31 H31B . 0.9600 ?
C31 H31C . 0.9600 ?
C32 H32A . 0.9600 ?
C32 H32B . 0.9600 ?
C32 H32C . 0.9600 ?

loop_
_geom_hbond_atom_site_label_D
_geom_hbond_atom_site_label_H
_geom_hbond_atom_site_label_A
_geom_hbond_site_symmetry_A
_geom_hbond_distance_DH
_geom_hbond_distance_HA
_geom_hbond_distance_DA
_geom_hbond_angle_DHA
_geom_hbond_publ_flag
C3 H3 F3 . 0.93 2.33 2.677(3) 102 yes
C5 H5 F12 5_556 0.93 2.51 3.178(3) 129 yes
C9 H9 N7 1_655 0.93 2.47 3.312(4) 151 yes
C16 H16A O2 1_645 0.96 2.49 3.359(4) 150 yes
C25 H25 F12 . 0.93 2.31 2.659(3) 102 yes
C32 H32B F5A 1_465 0.96 2.41 3.324(14) 158 yes

loop_
_geom_torsion_atom_site_label_1
_geom_torsion_atom_site_label_2
_geom_torsion_atom_site_label_3
_geom_torsion_atom_site_label_4
_geom_torsion_site_symmetry_1
_geom_torsion_site_symmetry_2
_geom_torsion_site_symmetry_3
_geom_torsion_site_symmetry_4
_geom_torsion
_geom_torsion_publ_flag
C12 N2 N3 N4 . . . . -0.1(3) ?
C8 N2 N3 N4 . . . . -174.99(19) ?
N2 N3 N4 C13 . . . . 0.2(3) ?
C28 N6 N7 N8 . . . . -0.6(3) ?
C20 N6 N7 N8 . . . . -179.6(2) ?
N6 N7 N8 C29 . . . . -0.5(3) ?
F2 C1 C2 C3 . . . . 122.6(3) ?
F1 C1 C2 C3 . . . . -115.9(3) ?
F3 C1 C2 C3 . . . . 2.9(4) ?
F2 C1 C2 C7 . . . . -61.0(3) ?
F1 C1 C2 C7 . . . . 60.5(3) ?
F3 C1 C2 C7 . . . . 179.3(2) ?
C7 C2 C3 C4 . . . . 0.3(4) ?
C1 C2 C3 C4 . . . . 176.7(2) ?
C2 C3 C4 C5 . . . . -2.0(4) ?
C3 C4 C5 C6 . . . . 1.3(4) ?
C4 C5 C6 C8 . . . . -179.0(2) ?
C4 C5 C6 C7 . . . . 1.0(3) ?
C10 N1 C7 C2 . . . . -178.2(2) ?
C10 N1 C7 C6 . . . . 0.9(3) ?
C3 C2 C7 N1 . . . . -179.0(2) ?
C1 C2 C7 N1 . . . . 4.6(3) ?
C3 C2 C7 C6 . . . . 1.9(3) ?
C1 C2 C7 C6 . . . . -174.5(2) ?
C8 C6 C7 N1 . . . . -1.6(3) ?
C5 C6 C7 N1 . . . . 178.4(2) ?
C8 C6 C7 C2 . . . . 177.44(19) ?
C5 C6 C7 C2 . . . . -2.6(3) ?
C5 C6 C8 C9 . . . . -178.6(2) ?
C7 C6 C8 C9 . . . . 1.4(3) ?
C5 C6 C8 N2 . . . . 2.6(3) ?
C7 C6 C8 N2 . . . . -177.39(18) ?
C12 N2 C8 C9 . . . . 79.1(3) ?
N3 N2 C8 C9 . . . . -107.1(2) ?
C12 N2 C8 C6 . . . . -102.1(3) ?
N3 N2 C8 C6 . . . . 71.7(3) ?
C6 C8 C9 C10 . . . . -0.5(3) ?
N2 C8 C9 C10 . . . . 178.3(2) ?
C7 N1 C10 C9 . . . . 0.1(3) ?
C7 N1 C10 C11 . . . . 179.6(2) ?
C8 C9 C10 N1 . . . . -0.3(4) ?
C8 C9 C10 C11 . . . . -179.8(2) ?
N1 C10 C11 F4B . . . . -18.2(8) ?
C9 C10 C11 F4B . . . . 161.4(8) ?
N1 C10 C11 F5A . . . . 90.1(11) ?
C9 C10 C11 F5A . . . . -90.3(11) ?
N1 C10 C11 F6 . . . . -146.1(2) ?
C9 C10 C11 F6 . . . . 33.5(3) ?
N1 C10 C11 F5B . . . . 115.6(12) ?
C9 C10 C11 F5B . . . . -64.9(12) ?
N1 C10 C11 F4A . . . . -45.7(13) ?
C9 C10 C11 F4A . . . . 133.9(13) ?
N3 N2 C12 C13 . . . . 0.0(3) ?
C8 N2 C12 C13 . . . . 174.1(2) ?
N3 N2 C12 C16 . . . . 179.8(2) ?
C8 N2 C12 C16 . . . . -6.0(4) ?
N3 N4 C13 C12 . . . . -0.3(3) ?
N3 N4 C13 C14 . . . . 178.4(2) ?
N2 C12 C13 N4 . . . . 0.2(3) ?
C16 C12 C13 N4 . . . . -179.7(3) ?
N2 C12 C13 C14 . . . . -178.4(3) ?
C16 C12 C13 C14 . . . . 1.8(5) ?
N4 C13 C14 O1A . . . . -175(3) ?
C12 C13 C14 O1A . . . . 4(3) ?
N4 C13 C14 O1B . . . . 163(3) ?
C12 C13 C14 O1B . . . . -19(3) ?
N4 C13 C14 C15 . . . . -3.4(4) ?
C12 C13 C14 C15 . . . . 175.0(3) ?
C22 N5 C18 C19 . . . . 1.1(4) ?
C22 N5 C18 C17 . . . . -179.7(2) ?
F8A C17 C18 N5 . . . . -76.4(9) ?
F9B C17 C18 N5 . . . . 96.7(10) ?
F9A C17 C18 N5 . . . . 159.8(4) ?
F7B C17 C18 N5 . . . . -4.9(9) ?
F8B C17 C18 N5 . . . . -124.3(10) ?
F7A C17 C18 N5 . . . . 57.8(7) ?
F8A C17 C18 C19 . . . . 102.8(8) ?
F9B C17 C18 C19 . . . . -84.1(10) ?
F9A C17 C18 C19 . . . . -21.0(5) ?
F7B C17 C18 C19 . . . . 174.3(8) ?
F8B C17 C18 C19 . . . . 55.0(11) ?
F7A C17 C18 C19 . . . . -123.0(7) ?
N5 C18 C19 C20 . . . . -1.4(4) ?
C17 C18 C19 C20 . . . . 179.5(2) ?
C18 C19 C20 C21 . . . . -0.3(3) ?
C18 C19 C20 N6 . . . . -178.1(2) ?
C28 N6 C20 C19 . . . . -115.8(3) ?
N7 N6 C20 C19 . . . . 63.0(3) ?
C28 N6 C20 C21 . . . . 66.3(3) ?
N7 N6 C20 C21 . . . . -114.9(2) ?
C19 C20 C21 C27 . . . . -177.8(2) ?
N6 C20 C21 C27 . . . . 0.0(3) ?
C19 C20 C21 C22 . . . . 1.9(3) ?
N6 C20 C21 C22 . . . . 179.73(18) ?
C18 N5 C22 C21 . . . . 0.7(3) ?
C18 N5 C22 C23 . . . . -179.7(2) ?
C27 C21 C22 N5 . . . . 177.5(2) ?
C20 C21 C22 N5 . . . . -2.2(3) ?
C27 C21 C22 C23 . . . . -2.1(3) ?
C20 C21 C22 C23 . . . . 178.20(19) ?
N5 C22 C23 C25 . . . . -179.3(2) ?
C21 C22 C23 C25 . . . . 0.3(3) ?
N5 C22 C23 C24 . . . . 1.7(3) ?
C21 C22 C23 C24 . . . . -178.7(2) ?
C25 C23 C24 F11 . . . . -116.5(3) ?
C22 C23 C24 F11 . . . . 62.5(3) ?
C25 C23 C24 F10 . . . . 122.1(3) ?
C22 C23 C24 F10 . . . . -59.0(3) ?
C25 C23 C24 F12 . . . . 3.8(4) ?
C22 C23 C24 F12 . . . . -177.3(2) ?
C22 C23 C25 C26 . . . . 1.2(4) ?
C24 C23 C25 C26 . . . . -179.8(3) ?
C23 C25 C26 C27 . . . . -0.9(4) ?
C25 C26 C27 C21 . . . . -1.0(4) ?
C22 C21 C27 C26 . . . . 2.4(4) ?
C20 C21 C27 C26 . . . . -177.9(2) ?
N7 N6 C28 C29 . . . . 1.3(3) ?
C20 N6 C28 C29 . . . . -179.8(2) ?
N7 N6 C28 C32 . . . . -173.9(2) ?
C20 N6 C28 C32 . . . . 4.9(4) ?
N7 N8 C29 C28 . . . . 1.3(3) ?
N7 N8 C29 C30 . . . . -179.3(2) ?
N6 C28 C29 N8 . . . . -1.6(3) ?
C32 C28 C29 N8 . . . . 173.0(3) ?
N6 C28 C29 C30 . . . . 179.1(2) ?
C32 C28 C29 C30 . . . . -6.3(5) ?
N8 C29 C30 O2 . . . . 170.1(3) ?
C28 C29 C30 O2 . . . . -10.6(4) ?
N8 C29 C30 C31 . . . . -10.1(4) ?
C28 C29 C30 C31 . . . . 169.2(3) ?
